data_4131695
loop_
_publ_author_name
'Bag, Prasenjit'
'Porzelt, Amelie'
'Altmann, Philipp J.'
'Inoue, Shigeyoshi'

_publ_section_title
;
 A Stable Neutral Compound with an Aluminum-Aluminum Double Bond.
;
_journal_issue 41
_journal_name_full 'Journal of the American Chemical Society'
_journal_page_first 14384
_journal_page_last 14387
_journal_paper_doi 10.1021/jacs.7b08890
_journal_volume 139
_journal_year 2017
_chemical_compound_source 'see text'
_chemical_formula_moiety 'C20 H41 Al I2 N2 Si'
_chemical_formula_sum 'C20 H41 Al I2 N2 Si'
_chemical_formula_weight 618.42
_space_group_IT_number 2
_space_group_name_Hall '-P 1'
_space_group_name_H-M_alt 'P -1'
_symmetry_cell_setting triclinic
_symmetry_Int_Tables_number 2
_symmetry_space_group_name_Hall '-P 1'
_symmetry_space_group_name_H-M 'P -1'
_atom_sites_solution_hydrogens geom
_cell_angle_alpha 96.189(1)
_cell_angle_beta 106.151(1)
_cell_angle_gamma 113.011(1)
_cell_formula_units_Z 2
_cell_length_a 9.1376(3)
_cell_length_b 11.3400(4)
_cell_length_c 15.0779(5)
_cell_measurement_reflns_used 9962
_cell_measurement_temperature 100
_cell_measurement_theta_max 25.7251
_cell_measurement_theta_min 2.5853
_cell_volume 1339.23(8)
_computing_cell_refinement 'SAINT (Bruker, 2014)'
_computing_data_collection 'APEX III Control Software (Bruker, 2015)'
_computing_data_reduction 'SAINT (Bruker, 2014)'
_computing_molecular_graphics 'PLATON (Spek, 2011)'
_computing_publication_material 'PLATON (Spek, 2011), enCIFer (Allen, 2014)'
_computing_structure_refinement 'SHELXL2014 (Sheldrick, 2014), SHELXLE (Huebschle, 2011)'
_computing_structure_solution 'SHELXT (Sheldrick, 2015)'
_diffrn_ambient_temperature 100
_diffrn_detector ' CMOS plate '
_diffrn_detector_area_resol_mean 16
_diffrn_measured_fraction_theta_full 0.997
_diffrn_measured_fraction_theta_max 0.997
_diffrn_measurement_device ' \k-geometry diffractometer '
_diffrn_measurement_device_type ' Bruker Photon CMOS '
_diffrn_measurement_method ' phi- and omega-rotation '
_diffrn_radiation_monochromator 'Helios optic'
_diffrn_radiation_probe x-ray
_diffrn_radiation_source 'TXS rotating anode'
_diffrn_radiation_type MoK\a
_diffrn_radiation_wavelength 0.71073
_diffrn_reflns_av_R_equivalents 0.0231
_diffrn_reflns_av_unetI/netI 0.0175
_diffrn_reflns_limit_h_max 10
_diffrn_reflns_limit_h_min -10
_diffrn_reflns_limit_k_max 13
_diffrn_reflns_limit_k_min -13
_diffrn_reflns_limit_l_max 17
_diffrn_reflns_limit_l_min -17
_diffrn_reflns_number 22154
_diffrn_reflns_reduction_process
;
;
_diffrn_reflns_theta_full 25.02
_diffrn_reflns_theta_max 25.02
_diffrn_reflns_theta_min 2.59
_exptl_absorpt_coefficient_mu 2.433
_exptl_absorpt_correction_T_max 0.7453
_exptl_absorpt_correction_T_min 0.6272
_exptl_absorpt_correction_type multi-scan
_exptl_absorpt_process_details 'SADABS 2016/2, Bruker, 2016'
_exptl_crystal_colour 'clear colourless'
_exptl_crystal_density_diffrn 1.534
_exptl_crystal_density_method 'Not Measured'
_exptl_crystal_description fragment
_exptl_crystal_F_000 616
_exptl_crystal_size_max 0.184
_exptl_crystal_size_mid 0.096
_exptl_crystal_size_min 0.044
_refine_diff_density_max 0.289
_refine_diff_density_min -0.463
_refine_diff_density_rms 0.064
_refine_ls_extinction_method none
_refine_ls_goodness_of_fit_ref 1.079
_refine_ls_hydrogen_treatment constr
_refine_ls_matrix_type full
_refine_ls_number_parameters 248
_refine_ls_number_reflns 4717
_refine_ls_number_restraints 0
_refine_ls_restrained_S_all 1.079
_refine_ls_R_factor_all 0.0163
_refine_ls_R_factor_gt 0.0146
_refine_ls_shift/su_max 0.002
_refine_ls_shift/su_mean 0.000
_refine_ls_structure_factor_coef Fsqd
_refine_ls_weighting_details 'W=1/[\S^2^(FO^2^)+(0.0144P)^2^+0.6949P] WHERE P=(FO^2^+2FC^2^)/3'
_refine_ls_weighting_scheme calc
_refine_ls_wR_factor_gt 0.0350
_refine_ls_wR_factor_ref 0.0357
_reflns_number_gt 4429
_reflns_number_total 4717
_reflns_threshold_expression I>2\s(I)
_cod_data_source_file ja7b08890_si_002.cif
_cod_data_source_block 2
_cod_database_code 4131695

loop_
_space_group_symop_id
_space_group_symop_operation_xyz
1 x,y,z
2 -x,-y,-z

loop_
_atom_site_label
_atom_site_type_symbol
_atom_site_fract_x
_atom_site_fract_y
_atom_site_fract_z
_atom_site_U_iso_or_equiv
_atom_site_adp_type
_atom_site_occupancy
_atom_site_site_symmetry_order
_atom_site_calc_flag
_atom_site_refinement_flags_posn
_atom_site_refinement_flags_adp
I1 I 0.22057(2) 0.75221(2) 0.40019(2) 0.01573(4) Uani 1 1 d . .
I2 I 0.07637(2) 0.43833(2) 0.18975(2) 0.01584(4) Uani 1 1 d . .
Si1 Si 0.37454(6) 0.81899(4) 0.16399(3) 0.01037(9) Uani 1 1 d . .
Al1 Al 0.32629(6) 0.67075(5) 0.27298(3) 0.00982(10) Uani 1 1 d . .
N1 N 0.56371(17) 0.53931(13) 0.28986(10) 0.0103(3) Uani 1 1 d . .
N2 N 0.63396(17) 0.66707(13) 0.42662(10) 0.0105(3) Uani 1 1 d . .
C1 C 0.5261(2) 0.62834(16) 0.33499(11) 0.0107(3) Uani 1 1 d . .
C2 C 0.6903(2) 0.51982(17) 0.35330(12) 0.0133(3) Uani 1 1 d . .
C3 C 0.7348(2) 0.60060(17) 0.43922(12) 0.0128(3) Uani 1 1 d . .
C4 C 0.7567(2) 0.42357(19) 0.33095(13) 0.0197(4) Uani 1 1 d . .
H4A H 0.6615 0.3382 0.2939 0.030 Uiso 1 1 calc R U
H4B H 0.8221 0.4125 0.3904 0.030 Uiso 1 1 calc R U
H4C H 0.8301 0.4567 0.2939 0.030 Uiso 1 1 calc R U
C5 C 0.8641(2) 0.6139(2) 0.53093(13) 0.0212(4) Uani 1 1 d . .
H5A H 0.8892 0.5375 0.5259 0.032 Uiso 1 1 calc R U
H5B H 0.8196 0.6181 0.5827 0.032 Uiso 1 1 calc R U
H5C H 0.9682 0.6950 0.5443 0.032 Uiso 1 1 calc R U
C6 C 0.4978(2) 0.48894(17) 0.18432(12) 0.0138(4) Uani 1 1 d . .
H6 H 0.4152 0.5247 0.1578 0.017 Uiso 1 1 calc R U
C7 C 0.6414(2) 0.5454(2) 0.14569(13) 0.0210(4) Uani 1 1 d . .
H7A H 0.5946 0.5228 0.0759 0.031 Uiso 1 1 calc R U
H7B H 0.7216 0.5080 0.1666 0.031 Uiso 1 1 calc R U
H7C H 0.7002 0.6417 0.1697 0.031 Uiso 1 1 calc R U
C8 C 0.4009(2) 0.33893(18) 0.15136(14) 0.0228(4) Uani 1 1 d . .
H8A H 0.3308 0.3134 0.0838 0.034 Uiso 1 1 calc R U
H8B H 0.3280 0.3063 0.1888 0.034 Uiso 1 1 calc R U
H8C H 0.4817 0.3005 0.1603 0.034 Uiso 1 1 calc R U
C9 C 0.6509(2) 0.77564(17) 0.49891(12) 0.0144(4) Uani 1 1 d . .
H9 H 0.5681 0.8083 0.4666 0.017 Uiso 1 1 calc R U
C10 C 0.6007(3) 0.7277(2) 0.58117(14) 0.0267(4) Uani 1 1 d . .
H10A H 0.4926 0.6476 0.5561 0.040 Uiso 1 1 calc R U
H10B H 0.5884 0.7966 0.6193 0.040 Uiso 1 1 calc R U
H10C H 0.6887 0.7080 0.6212 0.040 Uiso 1 1 calc R U
C11 C 0.8265(2) 0.89154(19) 0.52981(15) 0.0252(4) Uani 1 1 d . .
H11A H 0.8541 0.9126 0.4734 0.038 Uiso 1 1 calc R U
H11B H 0.9109 0.8679 0.5692 0.038 Uiso 1 1 calc R U
H11C H 0.8276 0.9687 0.5667 0.038 Uiso 1 1 calc R U
C12 C 0.3727(2) 0.72661(18) 0.05091(12) 0.0165(4) Uani 1 1 d . .
H12A H 0.2589 0.6549 0.0165 0.025 Uiso 1 1 calc R U
H12B H 0.4545 0.6896 0.0672 0.025 Uiso 1 1 calc R U
H12C H 0.4039 0.7875 0.0106 0.025 Uiso 1 1 calc R U
C13 C 0.1927(2) 0.87046(18) 0.12467(12) 0.0154(4) Uani 1 1 d . .
C14 C 0.0237(2) 0.74784(19) 0.10454(14) 0.0210(4) Uani 1 1 d . .
H14A H -0.0711 0.7700 0.0805 0.031 Uiso 1 1 calc R U
H14B H 0.0218 0.7195 0.1635 0.031 Uiso 1 1 calc R U
H14C H 0.0130 0.6761 0.0568 0.031 Uiso 1 1 calc R U
C15 C 0.2072(3) 0.97951(19) 0.20182(14) 0.0214(4) Uani 1 1 d . .
H15A H 0.3088 1.0611 0.2119 0.032 Uiso 1 1 calc R U
H15B H 0.2155 0.9513 0.2615 0.032 Uiso 1 1 calc R U
H15C H 0.1064 0.9955 0.1812 0.032 Uiso 1 1 calc R U
C16 C 0.1840(3) 0.9179(2) 0.03247(13) 0.0213(4) Uani 1 1 d . .
H16A H 0.1686 0.8476 -0.0182 0.032 Uiso 1 1 calc R U
H16B H 0.2897 0.9963 0.0432 0.032 Uiso 1 1 calc R U
H16C H 0.0881 0.9401 0.0136 0.032 Uiso 1 1 calc R U
C17 C 0.5967(2) 0.96651(17) 0.22297(12) 0.0152(4) Uani 1 1 d . .
C18 C 0.7311(2) 0.91542(19) 0.22764(14) 0.0223(4) Uani 1 1 d . .
H18A H 0.7192 0.8778 0.1629 0.033 Uiso 1 1 calc R U
H18B H 0.7152 0.8472 0.2636 0.033 Uiso 1 1 calc R U
H18C H 0.8447 0.9887 0.2593 0.033 Uiso 1 1 calc R U
C19 C 0.6263(2) 1.03087(18) 0.32565(13) 0.0203(4) Uani 1 1 d . .
H19A H 0.5429 1.0652 0.3250 0.030 Uiso 1 1 calc R U
H19B H 0.7410 1.1035 0.3539 0.030 Uiso 1 1 calc R U
H19C H 0.6137 0.9648 0.3634 0.030 Uiso 1 1 calc R U
C20 C 0.6259(3) 1.07279(19) 0.16601(14) 0.0229(4) Uani 1 1 d . .
H20A H 0.6041 1.0322 0.1000 0.034 Uiso 1 1 calc R U
H20B H 0.7436 1.1410 0.1946 0.034 Uiso 1 1 calc R U
H20C H 0.5488 1.1129 0.1670 0.034 Uiso 1 1 calc R U

loop_
_atom_site_aniso_label
_atom_site_aniso_U_11
_atom_site_aniso_U_22
_atom_site_aniso_U_33
_atom_site_aniso_U_23
_atom_site_aniso_U_13
_atom_site_aniso_U_12
I1 0.01840(7) 0.01758(7) 0.01475(6) 0.00271(5) 0.00904(5) 0.00951(5)
I2 0.01162(6) 0.01201(6) 0.01761(7) -0.00148(5) 0.00380(5) 0.00125(5)
Si1 0.0123(2) 0.0102(2) 0.0099(2) 0.00273(18) 0.00452(18) 0.00572(19)
Al1 0.0101(2) 0.0096(2) 0.0097(2) 0.00216(19) 0.00320(19) 0.0045(2)
N1 0.0092(7) 0.0105(7) 0.0103(7) 0.0021(6) 0.0019(5) 0.0045(6)
N2 0.0094(7) 0.0099(7) 0.0103(7) 0.0024(6) 0.0031(6) 0.0028(6)
C1 0.0118(8) 0.0089(8) 0.0112(8) 0.0031(6) 0.0052(7) 0.0034(7)
C2 0.0110(8) 0.0151(9) 0.0152(8) 0.0075(7) 0.0044(7) 0.0062(7)
C3 0.0105(8) 0.0131(8) 0.0154(9) 0.0061(7) 0.0043(7) 0.0050(7)
C4 0.0203(9) 0.0226(10) 0.0209(9) 0.0055(8) 0.0052(8) 0.0155(8)
C5 0.0201(10) 0.0270(10) 0.0159(9) 0.0059(8) 0.0012(8) 0.0132(8)
C6 0.0162(9) 0.0165(9) 0.0091(8) 0.0006(7) 0.0019(7) 0.0101(7)
C7 0.0250(10) 0.0304(11) 0.0157(9) 0.0062(8) 0.0104(8) 0.0178(9)
C8 0.0240(10) 0.0177(10) 0.0208(10) -0.0038(8) -0.0001(8) 0.0111(8)
C9 0.0144(9) 0.0113(8) 0.0134(8) -0.0006(7) 0.0028(7) 0.0040(7)
C10 0.0383(12) 0.0283(11) 0.0167(10) 0.0049(8) 0.0149(9) 0.0142(10)
C11 0.0173(10) 0.0146(9) 0.0307(11) -0.0029(8) 0.0015(8) 0.0011(8)
C12 0.0203(9) 0.0182(9) 0.0130(8) 0.0031(7) 0.0053(7) 0.0109(8)
C13 0.0180(9) 0.0173(9) 0.0153(9) 0.0053(7) 0.0067(7) 0.0110(8)
C14 0.0148(9) 0.0272(10) 0.0218(10) 0.0080(8) 0.0048(8) 0.0107(8)
C15 0.0295(11) 0.0235(10) 0.0224(10) 0.0083(8) 0.0135(8) 0.0192(9)
C16 0.0270(10) 0.0269(10) 0.0192(10) 0.0118(8) 0.0091(8) 0.0185(9)
C17 0.0165(9) 0.0125(8) 0.0160(9) 0.0035(7) 0.0073(7) 0.0048(7)
C18 0.0142(9) 0.0206(10) 0.0276(10) 0.0023(8) 0.0064(8) 0.0047(8)
C19 0.0205(10) 0.0160(9) 0.0173(9) -0.0003(7) 0.0053(8) 0.0032(8)
C20 0.0267(10) 0.0153(9) 0.0258(10) 0.0072(8) 0.0131(8) 0.0052(8)

loop_
_atom_type_symbol
_atom_type_description
_atom_type_scat_dispersion_real
_atom_type_scat_dispersion_imag
_atom_type_scat_source
C C 0.0033 0.0016 ' International Tables Vol C Tables 4.2.6.8 and 6.1.1.4'
H H 0.0000 0.0000 ' International Tables Vol C Tables 4.2.6.8 and 6.1.1.4'
Al Al 0.0645 0.0514 ' International Tables Vol C Tables 4.2.6.8 and 6.1.1.4'
I I -0.4742 1.8119 ' International Tables Vol C Tables 4.2.6.8 and 6.1.1.4'
N N 0.0061 0.0033 ' International Tables Vol C Tables 4.2.6.8 and 6.1.1.4'
Si Si 0.0817 0.0704 ' International Tables Vol C Tables 4.2.6.8 and 6.1.1.4'

loop_
_geom_angle_atom_site_label_1
_geom_angle_atom_site_label_2
_geom_angle_atom_site_label_3
_geom_angle
C12 Si1 C17 107.26(8)
C12 Si1 C13 105.84(8)
C17 Si1 C13 113.73(8)
C12 Si1 Al1 109.27(6)
C17 Si1 Al1 109.25(6)
C13 Si1 Al1 111.28(6)
C1 Al1 Si1 115.33(5)
C1 Al1 I2 102.85(5)
Si1 Al1 I2 113.38(2)
C1 Al1 I1 111.45(5)
Si1 Al1 I1 111.88(2)
I2 Al1 I1 100.687(17)
C1 N1 C2 110.78(14)
C1 N1 C6 123.29(13)
C2 N1 C6 125.17(14)
C1 N2 C3 110.74(14)
C1 N2 C9 123.31(14)
C3 N2 C9 125.67(14)
N2 C1 N1 104.98(14)
N2 C1 Al1 130.41(12)
N1 C1 Al1 124.27(12)
C3 C2 N1 106.61(15)
C3 C2 C4 127.35(16)
N1 C2 C4 125.98(15)
C2 C3 N2 106.86(14)
C2 C3 C5 127.05(16)
N2 C3 C5 126.07(15)
C2 C4 H4A 109.5
C2 C4 H4B 109.5
H4A C4 H4B 109.5
C2 C4 H4C 109.5
H4A C4 H4C 109.5
H4B C4 H4C 109.5
C3 C5 H5A 109.5
C3 C5 H5B 109.5
H5A C5 H5B 109.5
C3 C5 H5C 109.5
H5A C5 H5C 109.5
H5B C5 H5C 109.5
N1 C6 C7 109.86(14)
N1 C6 C8 113.34(15)
C7 C6 C8 112.85(15)
N1 C6 H6 106.8
C7 C6 H6 106.8
C8 C6 H6 106.8
C6 C7 H7A 109.5
C6 C7 H7B 109.5
H7A C7 H7B 109.5
C6 C7 H7C 109.5
H7A C7 H7C 109.5
H7B C7 H7C 109.5
C6 C8 H8A 109.5
C6 C8 H8B 109.5
H8A C8 H8B 109.5
C6 C8 H8C 109.5
H8A C8 H8C 109.5
H8B C8 H8C 109.5
N2 C9 C10 112.17(15)
N2 C9 C11 110.75(14)
C10 C9 C11 113.91(16)
N2 C9 H9 106.5
C10 C9 H9 106.5
C11 C9 H9 106.5
C9 C10 H10A 109.5
C9 C10 H10B 109.5
H10A C10 H10B 109.5
C9 C10 H10C 109.5
H10A C10 H10C 109.5
H10B C10 H10C 109.5
C9 C11 H11A 109.5
C9 C11 H11B 109.5
H11A C11 H11B 109.5
C9 C11 H11C 109.5
H11A C11 H11C 109.5
H11B C11 H11C 109.5
Si1 C12 H12A 109.5
Si1 C12 H12B 109.5
H12A C12 H12B 109.5
Si1 C12 H12C 109.5
H12A C12 H12C 109.5
H12B C12 H12C 109.5
C16 C13 C15 108.63(15)
C16 C13 C14 107.58(15)
C15 C13 C14 107.93(15)
C16 C13 Si1 111.84(12)
C15 C13 Si1 112.72(12)
C14 C13 Si1 107.94(12)
C13 C14 H14A 109.5
C13 C14 H14B 109.5
H14A C14 H14B 109.5
C13 C14 H14C 109.5
H14A C14 H14C 109.5
H14B C14 H14C 109.5
C13 C15 H15A 109.5
C13 C15 H15B 109.5
H15A C15 H15B 109.5
C13 C15 H15C 109.5
H15A C15 H15C 109.5
H15B C15 H15C 109.5
C13 C16 H16A 109.5
C13 C16 H16B 109.5
H16A C16 H16B 109.5
C13 C16 H16C 109.5
H16A C16 H16C 109.5
H16B C16 H16C 109.5
C20 C17 C18 107.80(15)
C20 C17 C19 108.88(15)
C18 C17 C19 107.52(15)
C20 C17 Si1 112.23(12)
C18 C17 Si1 108.50(12)
C19 C17 Si1 111.72(12)
C17 C18 H18A 109.5
C17 C18 H18B 109.5
H18A C18 H18B 109.5
C17 C18 H18C 109.5
H18A C18 H18C 109.5
H18B C18 H18C 109.5
C17 C19 H19A 109.5
C17 C19 H19B 109.5
H19A C19 H19B 109.5
C17 C19 H19C 109.5
H19A C19 H19C 109.5
H19B C19 H19C 109.5
C17 C20 H20A 109.5
C17 C20 H20B 109.5
H20A C20 H20B 109.5
C17 C20 H20C 109.5
H20A C20 H20C 109.5
H20B C20 H20C 109.5

loop_
_geom_bond_atom_site_label_1
_geom_bond_atom_site_label_2
_geom_bond_distance
I1 Al1 2.6100(5)
I2 Al1 2.5929(5)
Si1 C12 1.8949(18)
Si1 C17 1.9311(18)
Si1 C13 1.9329(18)
Si1 Al1 2.4779(7)
Al1 C1 2.0673(17)
N1 C1 1.361(2)
N1 C2 1.390(2)
N1 C6 1.491(2)
N2 C1 1.359(2)
N2 C3 1.389(2)
N2 C9 1.482(2)
C2 C3 1.357(2)
C2 C4 1.492(2)
C3 C5 1.496(2)
C4 H4A 0.9800
C4 H4B 0.9800
C4 H4C 0.9800
C5 H5A 0.9800
C5 H5B 0.9800
C5 H5C 0.9800
C6 C7 1.523(2)
C6 C8 1.523(2)
C6 H6 1.0000
C7 H7A 0.9800
C7 H7B 0.9800
C7 H7C 0.9800
C8 H8A 0.9800
C8 H8B 0.9800
C8 H8C 0.9800
C9 C10 1.521(3)
C9 C11 1.524(2)
C9 H9 1.0000
C10 H10A 0.9800
C10 H10B 0.9800
C10 H10C 0.9800
C11 H11A 0.9800
C11 H11B 0.9800
C11 H11C 0.9800
C12 H12A 0.9800
C12 H12B 0.9800
C12 H12C 0.9800
C13 C16 1.537(2)
C13 C15 1.542(2)
C13 C14 1.543(3)
C14 H14A 0.9800
C14 H14B 0.9800
C14 H14C 0.9800
C15 H15A 0.9800
C15 H15B 0.9800
C15 H15C 0.9800
C16 H16A 0.9800
C16 H16B 0.9800
C16 H16C 0.9800
C17 C20 1.536(2)
C17 C18 1.539(3)
C17 C19 1.540(2)
C18 H18A 0.9800
C18 H18B 0.9800
C18 H18C 0.9800
C19 H19A 0.9800
C19 H19B 0.9800
C19 H19C 0.9800
C20 H20A 0.9800
C20 H20B 0.9800
C20 H20C 0.9800

loop_
_geom_torsion_atom_site_label_1
_geom_torsion_atom_site_label_2
_geom_torsion_atom_site_label_3
_geom_torsion_atom_site_label_4
_geom_torsion
C3 N2 C1 N1 -1.49(18)
C9 N2 C1 N1 172.63(14)
C3 N2 C1 Al1 171.86(12)
C9 N2 C1 Al1 -14.0(2)
C2 N1 C1 N2 1.71(18)
C6 N1 C1 N2 -168.71(14)
C2 N1 C1 Al1 -172.16(11)
C6 N1 C1 Al1 17.4(2)
C1 N1 C2 C3 -1.30(19)
C6 N1 C2 C3 168.90(15)
C1 N1 C2 C4 176.03(16)
C6 N1 C2 C4 -13.8(3)
N1 C2 C3 N2 0.34(18)
C4 C2 C3 N2 -176.95(16)
N1 C2 C3 C5 178.91(16)
C4 C2 C3 C5 1.6(3)
C1 N2 C3 C2 0.72(19)
C9 N2 C3 C2 -173.22(15)
C1 N2 C3 C5 -177.86(16)
C9 N2 C3 C5 8.2(3)
C1 N1 C6 C7 109.11(17)
C2 N1 C6 C7 -59.9(2)
C1 N1 C6 C8 -123.63(17)
C2 N1 C6 C8 67.3(2)
C1 N2 C9 C10 117.63(18)
C3 N2 C9 C10 -69.1(2)
C1 N2 C9 C11 -113.87(17)
C3 N2 C9 C11 59.4(2)
